data_2006677
loop_
_publ_author_name
'Henschel, Dagmar'
'Blaschette, Armand'
'Jones, Peter G.'

_publ_section_title
;
 Polysulfonylamines. LXXXIX.
 <i>N</i>,<i>N</i>-Bis(methylsulfonyl)benzylamine
;
_journal_issue 11
_journal_name_full 'Acta Crystallographica Section C'
_journal_page_first 1669
_journal_page_last 1671
_journal_paper_doi 10.1107/S0108270197009177
_journal_volume 53
_journal_year 1997
_chemical_formula_sum 'C9 H13 N O4 S2'
_chemical_formula_weight 263.32
_chemical_name_systematic
;
 N-Benzyldi(methanesulfonyl)amine
;
_space_group_IT_number 19
_symmetry_cell_setting orthorhombic
_symmetry_space_group_name_Hall 'P 2ac 2ab'
_symmetry_space_group_name_H-M 'P 21 21 21'
_audit_creation_method SHELXL
_cell_angle_alpha 90.00
_cell_angle_beta 90.00
_cell_angle_gamma 90.00
_cell_formula_units_Z 8
_cell_length_a 8.3369(10)
_cell_length_b 9.5060(12)
_cell_length_c 29.565(3)
_cell_measurement_reflns_used 41
_cell_measurement_temperature 173(2)
_cell_measurement_theta_max 12.2
_cell_measurement_theta_min 5.2
_cell_volume 2343.0(5)
_computing_cell_refinement XSCANS
_computing_data_collection 'XSCANS (Fait, 1991)'
_computing_data_reduction XSCANS
_computing_molecular_graphics 'XP (Siemens, 1984)'
_computing_publication_material SHELXL93
_computing_structure_refinement 'SHELXL93 (Sheldrick, 1993)'
_computing_structure_solution 'SHELXS86 (Sheldrick, 1990)'
_diffrn_ambient_temperature 173(2)
_diffrn_measurement_device 'Siemens P4'
_diffrn_measurement_method '\w scans'
_diffrn_radiation_monochromator graphite
_diffrn_radiation_source 'fine-focus sealed tube'
_diffrn_radiation_type MoK\a
_diffrn_radiation_wavelength 0.71073
_diffrn_reflns_av_R_equivalents 0.0198
_diffrn_reflns_av_sigmaI/netI 0.0320
_diffrn_reflns_limit_h_max 10
_diffrn_reflns_limit_h_min -10
_diffrn_reflns_limit_k_max 0
_diffrn_reflns_limit_k_min -12
_diffrn_reflns_limit_l_max 38
_diffrn_reflns_limit_l_min 0
_diffrn_reflns_number 5774
_diffrn_reflns_theta_max 27.51
_diffrn_reflns_theta_min 3.20
_diffrn_standards_decay_% 5
_diffrn_standards_interval_count 247
_diffrn_standards_number 3
_exptl_absorpt_coefficient_mu 0.452
_exptl_absorpt_correction_type none
_exptl_crystal_colour colourless
_exptl_crystal_density_diffrn 1.493
_exptl_crystal_density_method 'not measured'
_exptl_crystal_description prism
_exptl_crystal_F_000 1104
_exptl_crystal_size_max 0.6
_exptl_crystal_size_mid 0.6
_exptl_crystal_size_min 0.5
_refine_diff_density_max 0.237
_refine_diff_density_min -0.283
_refine_ls_abs_structure_details 'Flack (1983)'
_refine_ls_abs_structure_Flack '-0.06(6), 2306 Friedel pairs'
_refine_ls_extinction_method none
_refine_ls_goodness_of_fit_all 1.046
_refine_ls_goodness_of_fit_obs 1.086
_refine_ls_hydrogen_treatment 'H atoms treated by a mixture of constrained and independent refinement'
_refine_ls_matrix_type full
_refine_ls_number_parameters 293
_refine_ls_number_reflns 5372
_refine_ls_number_restraints 0
_refine_ls_restrained_S_all 1.046
_refine_ls_restrained_S_obs 1.086
_refine_ls_R_factor_all 0.0386
_refine_ls_R_factor_obs .0315
_refine_ls_shift/esd_max -0.001
_refine_ls_shift/esd_mean 0.000
_refine_ls_structure_factor_coef Fsqd
_refine_ls_weighting_details 'w = 1/[\s^2^(Fo^2^)+(0.0443P)^2^] where P=(Fo^2^+2Fc^2^)/3'
_refine_ls_weighting_scheme calc
_refine_ls_wR_factor_all 0.0769
_refine_ls_wR_factor_obs .0745
_reflns_number_observed 4720
_reflns_number_total 5372
_reflns_observed_criterion >2sigma(I)
_cod_data_source_file fg1348.cif
_cod_data_source_block benzdma
_cod_depositor_comments
;
The following automatic conversions were performed:
'_geom_bond_publ_flag' value 'Y' changed to 'y' according to
'/home/saulius/struct/CIF-dictionaries/cif_core.dic' dictionary named
'cif_core.dic' version 2.4.1 from 2010-06-29 (14 times).

Automatic conversion script
Id: cif_fix_enum 1527 2010-12-29 10:47:43Z saulius 

The following automatic conversions were performed:

'_refine_ls_weighting_scheme' value 'calc w =
1/[\s^2^(Fo^2^)+(0.0443P)^2^] where P=(Fo^2^+2Fc^2^)/3' was changed
to 'calc'. New tag '_refine_ls_weighting_details' was created. The
value of the new tag was set to 'w = 1/[\s^2^(Fo^2^)+(0.0443P)^2^]
where P=(Fo^2^+2Fc^2^)/3'.

Automatic conversion script
Id: cif_fix_values 3143 2015-03-26 13:38:13Z robertas 
;
_cod_database_code 2006677

loop_
_symmetry_equiv_pos_as_xyz
'x, y, z'
'-x+1/2, -y, z+1/2'
'-x, y+1/2, -z+1/2'
'x+1/2, -y+1/2, -z'

loop_
_atom_site_aniso_label
_atom_site_aniso_U_11
_atom_site_aniso_U_22
_atom_site_aniso_U_33
_atom_site_aniso_U_12
_atom_site_aniso_U_13
_atom_site_aniso_U_23
N .0256(9) .0251(9) .0251(9) -.0034(8) .0024(7) -.0031(7)
S1 .0326(3) .0255(3) .0259(2) .0024(2) .0016(2) -.0033(2)
S2 .0315(3) .0211(2) .0306(3) -.0027(2) -.0037(2) -.0005(2)
O1 .0371(10) .0479(10) .0384(9) .0179(8) .0003(8) -.0022(8)
O2 .0591(11) .0330(9) .0393(9) -.0142(9) .0053(9) -.0114(8)
O3 .0423(10) .0358(9) .0411(10) -.0151(8) -.0011(8) .0075(8)
O4 .0484(10) .0315(9) .0425(10) .0065(8) -.0048(8) -.0118(8)
C1 .0412(14) .0417(13) .0254(11) .0048(12) -.0009(11) .0033(10)
C2 .0387(14) .0322(13) .0457(15) -.0030(11) -.0161(11) .0040(11)
C10 .0222(10) .0309(11) .0308(11) -.0008(9) .0028(9) .0009(10)
C11 .0220(10) .0263(11) .0320(11) -.0062(9) .0002(9) .0023(9)
C12 .0353(12) .0275(11) .0426(13) -.0011(10) .0010(11) .0005(10)
C13 .0451(15) .0275(12) .0585(17) -.0040(11) -.0051(13) .0119(12)
C14 .0406(15) .0490(16) .0437(15) -.0165(12) -.0048(12) .0212(12)
C15 .0394(14) .0566(17) .0308(12) -.0083(12) .0068(11) .0069(12)
C16 .0314(12) .0387(13) .0338(12) .0007(10) .0039(9) .0033(10)
N' .0248(9) .0258(9) .0249(8) -.0015(8) -.0035(7) .0025(8)
S2' .0229(2) .0295(3) .0250(2) -.0023(2) -.0022(2) .0045(2)
S1' .0249(3) .0335(3) .0296(3) -.0024(2) .0005(2) -.0071(2)
O3' .0344(9) .0377(9) .0413(10) .0110(8) -.0052(8) .0025(8)
O4' .0352(9) .0447(10) .0421(10) -.0179(8) -.0035(8) .0086(8)
O1' .0530(11) .0399(10) .0393(10) -.0192(9) .0067(9) -.0004(8)
O2' .0316(9) .0582(12) .0542(11) .0038(9) -.0144(8) -.0145(10)
C2' .0397(13) .0482(14) .0224(10) -.0028(13) -.0013(9) .0025(11)
C1' .0393(14) .0510(16) .0460(15) .0029(12) .0024(12) -.0202(13)
C10' .0310(11) .0337(12) .0276(11) .0023(10) -.0003(10) .0106(10)
C11' .0220(10) .0265(11) .0297(11) .0034(9) -.0049(8) .0080(9)
C12' .0364(12) .0221(10) .0372(12) -.0038(10) .0053(10) .0030(10)
C13' .0336(12) .0307(12) .0362(12) .0003(11) .0051(10) .0050(10)
C14' .0321(13) .0336(13) .0452(13) .0089(11) -.0064(10) -.0079(11)
C15' .0333(13) .0278(13) .083(2) -.0026(11) -.0033(14) -.0119(13)
C16' .0273(11) .0307(12) .0652(17) -.0042(10) .0029(12) .0054(12)

loop_
_atom_site_label
_atom_site_fract_x
_atom_site_fract_y
_atom_site_fract_z
_atom_site_U_iso_or_equiv
_atom_site_thermal_displace_type
_atom_site_calc_flag
_atom_site_refinement_flags
_atom_site_occupancy
_atom_site_disorder_group
_atom_site_type_symbol
N .2094(2) 1.15527(19) .22409(6) .0253(4) Uani d . 1 . N
S1 .26846(7) 1.06016(6) .179821(18) .02802(12) Uani d . 1 . S
S2 .32853(7) 1.28117(5) .245374(19) .02774(12) Uani d . 1 . S
O1 .4353(2) 1.0288(2) .18506(6) .0411(4) Uani d . 1 . O
O2 .1558(2) .94696(18) .17632(6) .0438(4) Uani d . 1 . O
O3 .4134(2) 1.34127(18) .20835(6) .0397(4) Uani d . 1 . O
O4 .2258(2) 1.36699(17) .27238(6) .0408(4) Uani d . 1 . O
C1 .2432(3) 1.1694(3) .13257(7) .0361(5) Uani d . 1 . C
H1A .1318 1.2021 .1312 .043 Uiso calc R 1 . H
H1B .2685 1.1166 .1050 .043 Uiso calc R 1 . H
H1C .3151 1.2505 .1350 .043 Uiso calc R 1 . H
C2 .4654(3) 1.1934(3) .28085(9) .0389(6) Uani d . 1 . C
H2A .5288 1.1268 .2629 .047 Uiso calc R 1 . H
H2B .4065 1.1422 .3044 .047 Uiso calc R 1 . H
H2C .5370 1.2622 .2950 .047 Uiso calc R 1 . H
C10 .0600(2) 1.1185(2) .24928(8) .0280(5) Uani d . 1 . C
H10A -.0103 1.0622 .2293 .034 Uiso calc R 1 . H
H10B .0021 1.2064 .2569 .034 Uiso calc R 1 . H
C11 .0899(3) 1.0368(2) .29230(7) .0267(5) Uani d . 1 . C
C12 .1730(3) .9099(2) .29193(8) .0351(5) Uani d . 1 . C
H12 .2151 .8742 .2644 .042 Uiso calc R 1 . H
C13 .1940(3) .8361(3) .33166(10) .0437(6) Uani d . 1 . C
H13 .2508 .7495 .3312 .052 Uiso calc R 1 . H
C14 .1337(3) .8862(3) .37188(9) .0444(7) Uani d . 1 . C
H14 .1475 .8337 .3989 .053 Uiso calc R 1 . H
C15 .0533(3) 1.0128(3) .37275(9) .0423(6) Uani d . 1 . C
H15 .0131 1.0487 .4005 .051 Uiso calc R 1 . H
C16 .0313(3) 1.0878(3) .33301(8) .0347(5) Uani d . 1 . C
H16 -.0244 1.1749 .3337 .042 Uiso calc R 1 . H
N' .2941(2) .44187(19) .46721(6) .0251(4) Uani d . 1 . N
S2' .14432(6) .45333(6) .429763(17) .02579(12) Uani d . 1 . S
S1' .40281(7) .58366(6) .48041(2) .02934(13) Uani d . 1 . S
O3' .07414(19) .58961(18) .43543(6) .0378(4) Uani d . 1 . O
O4' .0484(2) .33167(19) .43656(6) .0407(4) Uani d . 1 . O
O1' .4276(2) .66255(19) .44024(6) .0441(5) Uani d . 1 . O
O2' .5384(2) .5325(2) .50471(6) .0480(5) Uani d . 1 . O
C2' .2331(3) .4423(3) .37632(7) .0368(5) Uani d . 1 . C
H2'A .3086 .5204 .3724 .044 Uiso calc R 1 . H
H2'B .1499 .4475 .3530 .044 Uiso calc R 1 . H
H2'C .2907 .3528 .3736 .044 Uiso calc R 1 . H
C1' .2848(3) .6814(3) .51785(9) .0454(7) Uani d . 1 . C
H1'A .3446 .7644 .5279 .055 Uiso calc R 1 . H
H1'B .2572 .6233 .5441 .055 Uiso calc R 1 . H
H1'C .1863 .7114 .5025 .055 Uiso calc R 1 . H
C10' .3461(3) .2998(2) .48299(8) .0308(5) Uani d . 1 . C
H10C .2498 .2433 .4902 .037 Uiso calc R 1 . H
H10D .4091 .3106 .5112 .037 Uiso calc R 1 . H
C11' .4464(2) .2207(2) .44858(7) .0261(5) Uani d . 1 . C
C12' .5777(3) .2819(2) .42762(8) .0319(5) Uani d . 1 . C
H12' .6061 .3762 .4347 .038 Uiso calc R 1 . H
C13' .6677(3) .2073(2) .39658(8) .0335(5) Uani d . 1 . C
H13' .7578 .2501 .3825 .040 Uiso calc R 1 . H
C14' .6264(3) .0704(3) .38607(9) .0369(6) Uani d . 1 . C
H14' .6874 .0191 .3645 .044 Uiso calc R 1 . H
C15' .4977(3) .0090(3) .40672(12) .0480(7) Uani d . 1 . C
H15' .4696 -.0853 .3995 .058 Uiso calc R 1 . H
C16' .4077(3) .0834(3) .43814(10) .0410(6) Uani d . 1 . C
H16' .3190 .0395 .4526 .049 Uiso calc R 1 . H

loop_
_atom_type_symbol
_atom_type_description
_atom_type_scat_dispersion_real
_atom_type_scat_dispersion_imag
_atom_type_scat_source
C C 0.0033 0.0016 'International Tables Vol C Tables 4.2.6.8 and 6.1.1.4'
H H 0.0000 0.0000 'International Tables Vol C Tables 4.2.6.8 and 6.1.1.4'
N N 0.0061 0.0033 'International Tables Vol C Tables 4.2.6.8 and 6.1.1.4'
O O 0.0106 0.0060 'International Tables Vol C Tables 4.2.6.8 and 6.1.1.4'
S S 0.1246 0.1234 'International Tables Vol C Tables 4.2.6.8 and 6.1.1.4'

loop_
_geom_angle_atom_site_label_1
_geom_angle_atom_site_label_2
_geom_angle_atom_site_label_3
_geom_angle
_geom_angle_publ_flag
S1 N S2 120.48(11) y
C10 N S1 120.79(14) y
C10 N S2 118.27(14) y
O1 S1 N 108.38(10) y
O2 S1 N 105.73(10) y
O1 S1 C1 109.06(12) y
O2 S1 C1 107.97(12) y
N S1 C1 105.62(11) y
O1 S1 O2 119.25(12) y
N C10 C11 113.72(17) y
O3 S2 O4 119.96(11) ?
O3 S2 N 106.99(10) ?
O4 S2 N 105.21(10) ?
O3 S2 C2 109.04(12) ?
O4 S2 C2 109.07(12) ?
N S2 C2 105.59(11) ?
C16 C11 C12 119.0(2) ?
C16 C11 C10 119.6(2) ?
C12 C11 C10 121.4(2) ?
C13 C12 C11 119.8(2) ?
C14 C13 C12 120.9(2) ?
C13 C14 C15 119.8(2) ?
C14 C15 C16 119.8(3) ?
C11 C16 C15 120.7(2) ?
S1' N' S2' 120.48(11) y
C10' N' S1' 119.94(14) y
C10' N' S2' 118.86(15) y
O1' S1' N' 108.05(10) y
O2' S1' N' 105.83(11) y
O1' S1' C1' 109.31(13) y
O2' S1' C1' 107.98(13) y
N' S1' C1' 105.74(12) y
O1' S1' O2' 119.13(12) y
N' C10' C11' 113.51(18) y
O4' S2' O3' 119.35(11) ?
O4' S2' N' 105.89(10) ?
O3' S2' N' 106.66(10) ?
O4' S2' C2' 108.52(12) ?
O3' S2' C2' 109.47(12) ?
N' S2' C2' 106.16(10) ?
C16' C11' C12' 118.8(2) ?
C16' C11' C10' 119.4(2) ?
C12' C11' C10' 121.8(2) ?
C13' C12' C11' 120.7(2) ?
C12' C13' C14' 119.8(2) ?
C15' C14' C13' 119.9(2) ?
C14' C15' C16' 120.4(2) ?
C11' C16' C15' 120.4(2) ?

loop_
_geom_bond_atom_site_label_1
_geom_bond_atom_site_label_2
_geom_bond_site_symmetry_2
_geom_bond_distance
_geom_bond_publ_flag
N S1 . 1.6651(18) y
N S2 . 1.6777(18) y
S1 O1 . 1.4306(18) y
S1 O2 . 1.4319(18) y
S1 C1 . 1.753(2) y
N C10 . 1.493(3) y
C10 C11 . 1.511(3) y
S2 O3 . 1.4233(17) ?
S2 O4 . 1.4272(18) ?
S2 C2 . 1.760(2) ?
C11 C16 . 1.386(3) ?
C11 C12 . 1.391(3) ?
C12 C13 . 1.380(4) ?
C13 C14 . 1.376(4) ?
C14 C15 . 1.378(4) ?
C15 C16 . 1.386(3) ?
N' S1' . 1.6705(18) y
N' S2' . 1.6723(17) y
S1' O1' . 1.4197(19) y
S1' O2' . 1.4249(18) y
S1' C1' . 1.749(3) y
N' C10' . 1.493(3) y
C10' C11' . 1.516(3) y
S2' O4' . 1.4206(17) ?
S2' O3' . 1.4313(17) ?
S2' C2' . 1.748(2) ?
C11' C16' . 1.380(3) ?
C11' C12' . 1.386(3) ?
C12' C13' . 1.381(3) ?
C13' C14' . 1.382(3) ?
C14' C15' . 1.366(4) ?
C15' C16' . 1.388(4) ?

loop_
_geom_hbond_atom_site_label_D
_geom_hbond_atom_site_label_H
_geom_hbond_atom_site_label_A
_geom_hbond_site_symmetry_A
_geom_hbond_distance_DH
_geom_hbond_distance_HA
_geom_hbond_distance_DA
_geom_hbond_angle_DHA
_geom_hbond_publ_flag
C10 H10A O4 3_545 0.99 2.58 3.435(3) 144 y
C10' H10D O4' 4_556 0.99 2.36 3.172(3) 139 y

loop_
_geom_torsion_atom_site_label_1
_geom_torsion_atom_site_label_2
_geom_torsion_atom_site_label_3
_geom_torsion_atom_site_label_4
_geom_torsion
_geom_torsion_publ_flag
S2 N S1 O1 39.91(16) y
S2 N S1 O2 168.85(13) y
S2 N S1 C1 -76.85(15) y
S1 N S2 O3 34.18(16) y
S1 N S2 O4 162.81(12) y
S1 N S2 C2 -81.89(15) y
C10 N S1 O1 -132.13(17) ?
C10 N S1 O2 -3.20(19) ?
C10 N S1 C1 111.11(18) ?
C10 N S2 O3 -153.57(15) ?
C10 N S2 O4 -24.95(18) ?
C10 N S2 C2 90.35(18) ?
S1 N C10 C11 99.3(2) ?
S2 N C10 C11 -72.9(2) ?
N C10 C11 C16 124.2(2) ?
N C10 C11 C12 -56.9(3) ?
C16 C11 C12 C13 0.8(3) ?
C10 C11 C12 C13 -178.1(2) ?
C11 C12 C13 C14 0.0(4) ?
C12 C13 C14 C15 -1.0(4) ?
C13 C14 C15 C16 1.1(4) ?
C12 C11 C16 C15 -0.7(4) ?
C10 C11 C16 C15 178.2(2) ?
C14 C15 C16 C11 -0.2(4) ?
S2' N' S1' O1' -39.00(15) y
S2' N' S1' O2' -167.65(12) y
S2' N' S1' C1' 77.95(16) y
S1' N' S2' O3' -34.41(14) y
S1' N' S2' O4' -162.51(12) y
S1' N' S2' C2' 82.26(15) y
C10' N' S2' O4' 27.22(18) ?
C10' N' S2' O3' 155.32(16) ?
C10' N' S2' C2' -88.01(18) ?
C10' N' S1' O1' 131.16(17) ?
C10' N' S1' O2' 2.52(19) ?
C10' N' S1' C1' -111.89(18) ?
S1' N' C10' C11' -94.2(2) ?
S2' N' C10' C11' 76.1(2) ?
N' C10' C11' C16' -130.8(2) ?
N' C10' C11' C12' 50.1(3) ?
C16' C11' C12' C13' 0.5(3) ?
C10' C11' C12' C13' 179.6(2) ?
C11' C12' C13' C14' 0.3(4) ?
C12' C13' C14' C15' -0.6(4) ?
C13' C14' C15' C16' 0.2(4) ?
C12' C11' C16' C15' -0.9(4) ?
C10' C11' C16' C15' 179.9(2) ?
C14' C15' C16' C11' 0.6(4) ?

loop_
_cod_related_entry_id
_cod_related_entry_database
_cod_related_entry_code
1 ChemSpider 24729064
